data_7035727
loop_
_publ_author_name
'Shankar, Krapa'
'Kirillov, Alexander M.'
'Baruah, Jubaraj B.'

_publ_section_title
;
 A modular approach for molecular recognition by zinc dipicolinate
 complexes.
;
_journal_issue 32
_journal_name_full 'Dalton transactions (Cambridge, England : 2003)'
_journal_page_first 14411
_journal_page_last 14423
_journal_paper_doi 10.1039/c5dt00652j
_journal_volume 44
_journal_year 2015
_chemical_formula_sum 'C44 H42 N4 O17 Zn'
_chemical_formula_weight 964.19
_chemical_name_systematic
; 
 ? 
;
_space_group_IT_number 14
_symmetry_cell_setting monoclinic
_symmetry_space_group_name_Hall '-P 2ybc'
_symmetry_space_group_name_H-M 'P 1 21/c 1'
_atom_sites_solution_hydrogens geom
_atom_sites_solution_primary direct
_atom_sites_solution_secondary difmap
_audit_creation_method SHELXL-97
_audit_update_record
;
2015-05-30 deposited with the CCDC.
2015-07-08 downloaded from the CCDC.
;
_cell_angle_alpha 90.00
_cell_angle_beta 97.112(3)
_cell_angle_gamma 90.00
_cell_formula_units_Z 4
_cell_length_a 9.7219(6)
_cell_length_b 31.1721(17)
_cell_length_c 14.6705(8)
_cell_measurement_temperature 296(2)
_cell_volume 4411.7(4)
_computing_cell_refinement 'Bruker SMART'
_computing_data_collection 'Bruker SMART'
_computing_structure_refinement 'SHELXL-97 (Sheldrick, 1997)'
_computing_structure_solution 'SHELXS-97 (Sheldrick, 1990)'
_diffrn_ambient_temperature 296(2)
_diffrn_measured_fraction_theta_full 0.993
_diffrn_measured_fraction_theta_max 0.993
_diffrn_measurement_device_type 'CCD area detector'
_diffrn_measurement_method 'phi and omega scans'
_diffrn_radiation_monochromator graphite
_diffrn_radiation_source 'fine-focus sealed tube'
_diffrn_radiation_type MoK\a
_diffrn_radiation_wavelength 0.71073
_diffrn_reflns_av_R_equivalents 0.0477
_diffrn_reflns_av_sigmaI/netI 0.0329
_diffrn_reflns_limit_h_max 11
_diffrn_reflns_limit_h_min -11
_diffrn_reflns_limit_k_max 36
_diffrn_reflns_limit_k_min -35
_diffrn_reflns_limit_l_max 17
_diffrn_reflns_limit_l_min -15
_diffrn_reflns_number 49230
_diffrn_reflns_theta_full 25.25
_diffrn_reflns_theta_max 25.25
_diffrn_reflns_theta_min 1.54
_exptl_absorpt_coefficient_mu 0.637
_exptl_crystal_colour red
_exptl_crystal_density_diffrn 1.452
_exptl_crystal_density_method 'not measured'
_exptl_crystal_description plates
_exptl_crystal_F_000 2000
_exptl_crystal_size_max 0.31
_exptl_crystal_size_mid 0.27
_exptl_crystal_size_min 0.22
_refine_diff_density_max 1.808
_refine_diff_density_min -0.298
_refine_diff_density_rms 0.064
_refine_ls_extinction_method none
_refine_ls_goodness_of_fit_ref 1.065
_refine_ls_hydrogen_treatment mixed
_refine_ls_matrix_type full
_refine_ls_number_parameters 647
_refine_ls_number_reflns 7955
_refine_ls_number_restraints 23
_refine_ls_restrained_S_all 1.128
_refine_ls_R_factor_all 0.0727
_refine_ls_R_factor_gt 0.0475
_refine_ls_shift/su_max 0.000
_refine_ls_shift/su_mean 0.000
_refine_ls_structure_factor_coef Fsqd
_refine_ls_weighting_details 'calc w=1/[\s^2^(Fo^2^)+(0.0733P)^2^+4.0816P] where P=(Fo^2^+2Fc^2^)/3'
_refine_ls_weighting_scheme calc
_refine_ls_wR_factor_gt 0.1301
_refine_ls_wR_factor_ref 0.1534
_reflns_number_gt 5613
_reflns_number_total 7955
_reflns_threshold_expression >2sigma(I)
_cod_data_source_file c5dt00652j1.cif
_cod_data_source_block Complex5
_cod_depositor_comments
;
The following automatic conversions were performed:

'_symmetry_cell_setting' value 'Monoclinic' changed to 'monoclinic'
according to
/usr/data/users/saulius/crontab/automatic-downloads/rss-feeds/RSC/lib/dictionaries/cif_core.dic
dictionary named 'cif_core.dic' version 2.4.2 from 2011-04-26.

Automatic conversion script
Id: cif_fix_values 3271 2015-04-21 07:52:19Z andrius 

 Adding full bibliography for 7035727--7035731.cif.
;
_cod_original_sg_symbol_H-M 'P 21/c'
_cod_database_code 7035727

loop_
_symmetry_equiv_pos_as_xyz
'x, y, z'
'-x, y+1/2, -z+1/2'
'-x, -y, -z'
'x, -y-1/2, z-1/2'

loop_
_atom_site_label
_atom_site_type_symbol
_atom_site_fract_x
_atom_site_fract_y
_atom_site_fract_z
_atom_site_U_iso_or_equiv
_atom_site_adp_type
_atom_site_occupancy
_atom_site_symmetry_multiplicity
_atom_site_calc_flag
_atom_site_refinement_flags
H13B H 0.399(5) 0.1057(17) 0.186(5) 0.14(3) Uiso 1 1 d D
H13A H 0.518(9) 0.071(2) 0.236(3) 0.20(4) Uiso 1 1 d D
H17A H 0.436(7) 0.0861(18) 0.690(3) 0.14(3) Uiso 1 1 d D
H17B H 0.486(8) 0.095(2) 0.595(3) 0.18(4) Uiso 1 1 d D
Zn1 Zn 0.24440(5) -0.009328(13) 0.71194(3) 0.04545(16) Uani 1 1 d .
O6 O 0.4592(3) -0.06747(11) 0.5196(2) 0.0731(9) Uani 1 1 d .
O5 O 0.3853(3) -0.05064(8) 0.65308(18) 0.0536(7) Uani 1 1 d .
O8 O -0.0449(3) 0.08373(9) 0.5983(2) 0.0762(9) Uani 1 1 d .
O7 O 0.0708(3) 0.03920(8) 0.6988(2) 0.0582(7) Uani 1 1 d .
O1 O 0.4008(3) 0.03813(9) 0.7650(2) 0.0608(8) Uani 1 1 d .
O3 O 0.1130(3) -0.06587(7) 0.73238(17) 0.0453(6) Uani 1 1 d .
O4 O -0.0116(3) -0.09154(11) 0.8376(2) 0.0739(9) Uani 1 1 d .
O2 O 0.4894(3) 0.06930(10) 0.8965(2) 0.0727(9) Uani 1 1 d .
N2 N 0.2144(3) 0.00692(9) 0.5775(2) 0.0420(7) Uani 1 1 d .
N1 N 0.2455(3) -0.01250(8) 0.8496(2) 0.0370(6) Uani 1 1 d .
C7 C 0.0778(4) -0.06790(11) 0.8133(3) 0.0452(9) Uani 1 1 d .
C6 C 0.1567(4) -0.03854(11) 0.8840(2) 0.0405(8) Uani 1 1 d .
C5 C 0.1417(4) -0.03783(13) 0.9758(3) 0.0552(10) Uani 1 1 d .
H5 H 0.0782 -0.0557 0.9993 0.066 Uiso 1 1 calc R
C4 C 0.2231(5) -0.00991(15) 1.0326(3) 0.0635(11) Uani 1 1 d .
H4 H 0.2162 -0.0093 1.0952 0.076 Uiso 1 1 calc R
C3 C 0.3148(4) 0.01710(13) 0.9959(3) 0.0553(10) Uani 1 1 d .
H3 H 0.3697 0.0362 1.0331 0.066 Uiso 1 1 calc R
C2 C 0.3226(4) 0.01503(11) 0.9028(3) 0.0432(8) Uani 1 1 d .
C1 C 0.4124(4) 0.04333(12) 0.8507(3) 0.0513(10) Uani 1 1 d .
C8 C 0.3873(4) -0.04636(12) 0.5672(3) 0.0491(9) Uani 1 1 d .
C9 C 0.2916(4) -0.01255(11) 0.5212(3) 0.0458(9) Uani 1 1 d .
C10 C 0.2801(5) -0.00191(15) 0.4287(3) 0.0620(11) Uani 1 1 d .
H10 H 0.3343 -0.0154 0.3893 0.074 Uiso 1 1 calc R
C11 C 0.1852(5) 0.02958(15) 0.3970(3) 0.0680(13) Uani 1 1 d .
H11 H 0.1753 0.0374 0.3354 0.082 Uiso 1 1 calc R
C12 C 0.1059(5) 0.04925(13) 0.4561(3) 0.0611(11) Uani 1 1 d .
H12 H 0.0418 0.0702 0.4348 0.073 Uiso 1 1 calc R
C13 C 0.1228(4) 0.03744(11) 0.5471(3) 0.0476(9) Uani 1 1 d .
C14 C 0.0420(4) 0.05524(12) 0.6200(3) 0.0540(10) Uani 1 1 d .
O10 O 0.9734(3) 0.33623(10) 0.0416(2) 0.0700(8) Uani 1 1 d .
H10A H 0.9590 0.3613 0.0542 0.105 Uiso 1 1 calc R
O9 O 0.6770(3) 0.12733(9) 0.0917(2) 0.0685(8) Uani 1 1 d .
H9 H 0.6074 0.1162 0.1077 0.103 Uiso 1 1 calc R
C32 C 0.6620(4) 0.17105(13) 0.0907(3) 0.0521(10) Uani 1 1 d .
C31 C 0.7724(4) 0.19577(12) 0.0747(3) 0.0499(9) Uani 1 1 d .
H31 H 0.8549 0.1826 0.0644 0.060 Uiso 1 1 calc R
C30 C 0.7638(4) 0.24115(12) 0.0736(3) 0.0447(8) Uani 1 1 d .
C25 C 0.6373(4) 0.26065(12) 0.0902(3) 0.0469(9) Uani 1 1 d .
C34 C 0.5244(4) 0.23392(14) 0.1055(3) 0.0560(10) Uani 1 1 d .
H34 H 0.4407 0.2464 0.1156 0.067 Uiso 1 1 calc R
C33 C 0.5359(4) 0.19036(13) 0.1058(3) 0.0546(10) Uani 1 1 d .
H33 H 0.4605 0.1734 0.1159 0.066 Uiso 1 1 calc R
C27 C 0.7385(4) 0.33068(13) 0.0776(3) 0.0559(10) Uani 1 1 d .
H27 H 0.7315 0.3604 0.0798 0.067 Uiso 1 1 calc R
C28 C 0.8633(4) 0.31147(13) 0.0595(3) 0.0524(10) Uani 1 1 d .
C29 C 0.8764(4) 0.26780(12) 0.0577(3) 0.0508(9) Uani 1 1 d .
H29 H 0.9596 0.2555 0.0461 0.061 Uiso 1 1 calc R
C26 C 0.6287(4) 0.30599(13) 0.0919(3) 0.0569(10) Uani 1 1 d .
H26 H 0.5463 0.3190 0.1030 0.068 Uiso 1 1 calc R
O12 O 0.0473(4) 0.42542(9) 0.3613(2) 0.0717(9) Uani 1 1 d .
H12A H 0.0382 0.4317 0.3066 0.108 Uiso 1 1 calc R
O11 O 0.2107(4) 0.21664(9) 0.1879(2) 0.0671(8) Uani 1 1 d .
H11A H 0.2275 0.1921 0.2064 0.101 Uiso 1 1 calc R
C35 C 0.1714(4) 0.29878(12) 0.4077(2) 0.0431(8) Uani 1 1 d .
C36 C 0.1552(4) 0.32765(14) 0.4796(3) 0.0578(10) Uani 1 1 d .
H36 H 0.1715 0.3181 0.5400 0.069 Uiso 1 1 calc R
C37 C 0.1166(5) 0.36879(14) 0.4630(3) 0.0615(11) Uani 1 1 d .
H37 H 0.1063 0.3871 0.5118 0.074 Uiso 1 1 calc R
C38 C 0.0920(4) 0.38407(12) 0.3721(3) 0.0514(9) Uani 1 1 d .
C39 C 0.1083(4) 0.35732(12) 0.2997(3) 0.0471(9) Uani 1 1 d .
H39 H 0.0932 0.3677 0.2399 0.057 Uiso 1 1 calc R
C40 C 0.1483(3) 0.31384(11) 0.3160(2) 0.0405(8) Uani 1 1 d .
C41 C 0.1640(4) 0.28506(12) 0.2431(3) 0.0456(9) Uani 1 1 d .
H41 H 0.1502 0.2947 0.1826 0.055 Uiso 1 1 calc R
C42 C 0.1995(4) 0.24321(12) 0.2616(3) 0.0462(9) Uani 1 1 d .
C43 C 0.2231(4) 0.22820(12) 0.3519(3) 0.0479(9) Uani 1 1 d .
H43 H 0.2480 0.1997 0.3635 0.058 Uiso 1 1 calc R
C44 C 0.2094(4) 0.25548(12) 0.4230(3) 0.0481(9) Uani 1 1 d .
H44 H 0.2256 0.2453 0.4829 0.058 Uiso 1 1 calc R
N4 N 0.8073(4) 0.14658(10) 0.3122(2) 0.0554(9) Uani 1 1 d D
N3 N 0.6064(3) 0.35988(10) 0.3555(2) 0.0520(8) Uani 1 1 d .
C19 C 0.5148(4) 0.32896(14) 0.3572(4) 0.0729(14) Uani 1 1 d .
H19 H 0.4239 0.3357 0.3651 0.087 Uiso 1 1 calc R
C18 C 0.5508(4) 0.28716(14) 0.3475(4) 0.0701(13) Uani 1 1 d .
H18 H 0.4839 0.2659 0.3477 0.084 Uiso 1 1 calc R
C17 C 0.6849(3) 0.27601(11) 0.3374(2) 0.0402(8) Uani 1 1 d .
C16 C 0.7785(4) 0.30936(12) 0.3377(4) 0.0666(13) Uani 1 1 d .
H16 H 0.8708 0.3036 0.3317 0.080 Uiso 1 1 calc R
C15 C 0.7360(5) 0.35068(13) 0.3469(4) 0.0746(14) Uani 1 1 d .
H15 H 0.8001 0.3728 0.3470 0.089 Uiso 1 1 calc R
C20 C 0.7282(4) 0.23046(11) 0.3294(2) 0.0413(8) Uani 1 1 d .
C24 C 0.6421(4) 0.19661(12) 0.3475(3) 0.0564(10) Uani 1 1 d .
H24 H 0.5557 0.2022 0.3660 0.068 Uiso 1 1 calc R
C23 C 0.6843(5) 0.15527(13) 0.3382(3) 0.0605(11) Uani 1 1 d .
H23 H 0.6261 0.1329 0.3503 0.073 Uiso 1 1 calc R
C22 C 0.8922(5) 0.17791(13) 0.2940(3) 0.0645(12) Uani 1 1 d .
H22 H 0.9779 0.1713 0.2755 0.077 Uiso 1 1 calc R
C21 C 0.8546(4) 0.21985(13) 0.3024(3) 0.0578(11) Uani 1 1 d .
H21 H 0.9151 0.2415 0.2897 0.069 Uiso 1 1 calc R
O13 O 0.4759(4) 0.08397(11) 0.1733(2) 0.0716(8) Uani 1 1 d D
O14 O 0.2484(3) 0.13263(10) 0.2247(2) 0.0623(8) Uani 1 1 d D
O15 O 0.3685(4) 0.12809(12) 0.3964(2) 0.0799(10) Uani 1 1 d D
O18 O 0.2700(4) 0.16131(14) 0.5477(3) 0.0879(11) Uani 1 1 d D
O17 O 0.4469(5) 0.10122(12) 0.6427(3) 0.0991(13) Uani 1 1 d D
H4N H 0.835(5) 0.1144(7) 0.303(4) 0.101(17) Uiso 1 1 d D
H3N H 0.568(6) 0.3910(19) 0.359(4) 0.109(19) Uiso 1 1 d .
H18A H 0.297(4) 0.1408(9) 0.588(2) 0.044(11) Uiso 1 1 d D
H18B H 0.1799(19) 0.162(2) 0.549(5) 0.12(2) Uiso 1 1 d D
H15A H 0.416(5) 0.1051(12) 0.426(3) 0.094(17) Uiso 1 1 d D
H15B H 0.334(5) 0.1391(16) 0.450(2) 0.088(17) Uiso 1 1 d D
H14B H 0.272(5) 0.1284(15) 0.2873(15) 0.073(15) Uiso 1 1 d D
H14A H 0.165(3) 0.1187(15) 0.213(3) 0.089(17) Uiso 1 1 d D

loop_
_atom_site_aniso_label
_atom_site_aniso_U_11
_atom_site_aniso_U_22
_atom_site_aniso_U_33
_atom_site_aniso_U_23
_atom_site_aniso_U_13
_atom_site_aniso_U_12
Zn1 0.0582(3) 0.0368(3) 0.0413(3) 0.00385(18) 0.00597(19) 0.00153(18)
O6 0.080(2) 0.084(2) 0.0587(19) 0.0001(16) 0.0232(16) 0.0268(17)
O5 0.0653(18) 0.0485(16) 0.0484(17) 0.0082(12) 0.0125(13) 0.0138(12)
O8 0.072(2) 0.0489(18) 0.105(3) 0.0124(17) -0.0035(17) 0.0196(15)
O7 0.0722(19) 0.0380(15) 0.0633(19) 0.0003(13) 0.0040(14) 0.0128(12)
O1 0.073(2) 0.0546(18) 0.0549(19) 0.0103(14) 0.0082(14) -0.0204(14)
O3 0.0570(16) 0.0319(13) 0.0458(15) 0.0002(11) 0.0009(11) -0.0038(10)
O4 0.069(2) 0.082(2) 0.070(2) -0.0009(17) 0.0091(15) -0.0422(17)
O2 0.079(2) 0.0567(19) 0.079(2) 0.0018(16) -0.0056(16) -0.0353(16)
N2 0.0490(18) 0.0303(16) 0.0448(18) 0.0049(13) -0.0013(13) -0.0048(12)
N1 0.0393(16) 0.0287(15) 0.0432(16) 0.0007(12) 0.0058(12) -0.0014(11)
C7 0.045(2) 0.036(2) 0.053(2) 0.0041(17) 0.0009(16) -0.0051(15)
C6 0.0409(19) 0.0340(19) 0.047(2) 0.0017(15) 0.0060(15) -0.0014(14)
C5 0.058(3) 0.057(3) 0.053(2) 0.0030(19) 0.0149(18) -0.0113(19)
C4 0.077(3) 0.073(3) 0.041(2) -0.003(2) 0.010(2) -0.011(2)
C3 0.069(3) 0.049(2) 0.046(2) -0.0090(18) -0.0004(19) -0.0103(19)
C2 0.048(2) 0.0313(19) 0.049(2) -0.0007(15) -0.0005(16) -0.0053(14)
C1 0.055(2) 0.037(2) 0.060(3) 0.0051(18) 0.0014(18) -0.0095(16)
C8 0.056(2) 0.044(2) 0.049(2) 0.0027(18) 0.0110(18) -0.0005(16)
C9 0.051(2) 0.041(2) 0.044(2) 0.0036(17) 0.0044(16) -0.0098(16)
C10 0.072(3) 0.069(3) 0.046(2) 0.008(2) 0.010(2) -0.007(2)
C11 0.082(3) 0.068(3) 0.050(3) 0.022(2) -0.007(2) -0.013(2)
C12 0.067(3) 0.047(2) 0.064(3) 0.018(2) -0.010(2) -0.0039(19)
C13 0.054(2) 0.0283(19) 0.057(2) 0.0099(17) -0.0081(17) -0.0061(15)
C14 0.056(2) 0.032(2) 0.072(3) 0.0014(19) -0.002(2) -0.0008(16)
O10 0.0600(19) 0.0544(18) 0.096(2) -0.0074(17) 0.0105(16) -0.0132(14)
O9 0.068(2) 0.0427(17) 0.094(2) -0.0019(15) 0.0096(17) -0.0004(13)
C32 0.056(2) 0.045(2) 0.053(2) -0.0026(18) -0.0024(18) 0.0010(17)
C31 0.045(2) 0.046(2) 0.057(2) -0.0046(18) 0.0014(17) 0.0066(16)
C30 0.041(2) 0.047(2) 0.044(2) -0.0018(17) -0.0023(15) 0.0032(15)
C25 0.047(2) 0.048(2) 0.045(2) -0.0013(17) 0.0007(16) 0.0053(16)
C34 0.045(2) 0.062(3) 0.061(3) 0.004(2) 0.0085(18) 0.0067(18)
C33 0.048(2) 0.052(3) 0.063(3) 0.0051(19) 0.0047(18) -0.0034(17)
C27 0.064(3) 0.041(2) 0.062(3) -0.0039(19) 0.001(2) 0.0044(18)
C28 0.050(2) 0.051(2) 0.054(2) -0.0014(18) -0.0024(17) -0.0058(17)
C29 0.044(2) 0.051(2) 0.057(2) -0.0085(19) 0.0029(17) 0.0016(16)
C26 0.051(2) 0.053(3) 0.066(3) -0.001(2) 0.0065(19) 0.0107(18)
O12 0.107(3) 0.0437(18) 0.069(2) 0.0008(15) 0.0310(19) 0.0072(15)
O11 0.099(2) 0.0523(18) 0.0508(17) -0.0070(14) 0.0144(15) 0.0012(16)
C35 0.043(2) 0.048(2) 0.038(2) 0.0036(16) 0.0069(15) -0.0010(15)
C36 0.070(3) 0.065(3) 0.039(2) 0.0026(19) 0.0090(18) 0.005(2)
C37 0.079(3) 0.059(3) 0.049(3) -0.011(2) 0.016(2) 0.001(2)
C38 0.059(2) 0.043(2) 0.055(2) -0.0028(18) 0.0182(18) -0.0035(17)
C39 0.052(2) 0.047(2) 0.044(2) 0.0072(17) 0.0128(16) -0.0039(16)
C40 0.0377(19) 0.043(2) 0.041(2) 0.0023(16) 0.0060(14) -0.0077(14)
C41 0.054(2) 0.045(2) 0.038(2) 0.0001(16) 0.0076(16) -0.0082(16)
C42 0.044(2) 0.049(2) 0.046(2) -0.0028(18) 0.0071(15) -0.0036(16)
C43 0.048(2) 0.043(2) 0.053(2) 0.0021(18) 0.0066(16) 0.0016(15)
C44 0.045(2) 0.057(2) 0.042(2) 0.0077(18) 0.0023(16) 0.0007(16)
N4 0.076(3) 0.038(2) 0.050(2) -0.0044(15) 0.0005(17) 0.0066(16)
N3 0.048(2) 0.0401(19) 0.067(2) 0.0007(16) 0.0033(15) 0.0070(14)
C19 0.038(2) 0.054(3) 0.129(4) -0.007(3) 0.019(2) 0.0062(18)
C18 0.043(2) 0.047(3) 0.123(4) -0.012(2) 0.019(2) -0.0078(17)
C17 0.0384(19) 0.037(2) 0.045(2) -0.0004(15) 0.0048(14) -0.0001(14)
C16 0.042(2) 0.039(2) 0.123(4) 0.001(2) 0.026(2) 0.0012(16)
C15 0.055(3) 0.039(2) 0.132(5) 0.005(3) 0.023(3) -0.0042(18)
C20 0.043(2) 0.037(2) 0.043(2) -0.0035(15) 0.0006(15) -0.0032(14)
C24 0.057(2) 0.040(2) 0.075(3) 0.0008(19) 0.016(2) -0.0051(17)
C23 0.073(3) 0.037(2) 0.071(3) 0.001(2) 0.009(2) -0.0093(19)
C22 0.062(3) 0.043(2) 0.090(3) -0.006(2) 0.019(2) 0.0056(19)
C21 0.051(2) 0.041(2) 0.084(3) -0.006(2) 0.018(2) -0.0008(16)
O13 0.076(2) 0.070(2) 0.069(2) 0.0046(17) 0.0097(17) 0.0052(16)
O14 0.063(2) 0.0526(18) 0.069(2) -0.0058(15) 0.0001(16) -0.0100(14)
O15 0.093(3) 0.082(3) 0.065(2) 0.0050(19) 0.0091(18) 0.0267(19)
O18 0.084(3) 0.092(3) 0.093(3) 0.002(2) 0.032(2) 0.011(2)
O17 0.163(4) 0.067(2) 0.075(3) 0.013(2) 0.046(3) -0.011(2)

loop_
_atom_type_symbol
_atom_type_description
_atom_type_scat_dispersion_real
_atom_type_scat_dispersion_imag
_atom_type_scat_source
C C 0.0033 0.0016 'International Tables Vol C Tables 4.2.6.8 and 6.1.1.4'
H H 0.0000 0.0000 'International Tables Vol C Tables 4.2.6.8 and 6.1.1.4'
N N 0.0061 0.0033 'International Tables Vol C Tables 4.2.6.8 and 6.1.1.4'
O O 0.0106 0.0060 'International Tables Vol C Tables 4.2.6.8 and 6.1.1.4'
Zn Zn 0.2839 1.4301 'International Tables Vol C Tables 4.2.6.8 and 6.1.1.4'

loop_
_geom_angle_atom_site_label_1
_geom_angle_atom_site_label_2
_geom_angle_atom_site_label_3
_geom_angle
N1 Zn1 N2 165.77(12)
N1 Zn1 O5 116.73(10)
N2 Zn1 O5 77.25(11)
N1 Zn1 O1 76.15(11)
N2 Zn1 O1 100.78(11)
O5 Zn1 O1 95.68(12)
N1 Zn1 O3 75.99(10)
N2 Zn1 O3 108.36(10)
O5 Zn1 O3 89.10(10)
O1 Zn1 O3 150.81(10)
N1 Zn1 O7 91.70(11)
N2 Zn1 O7 74.49(11)
O5 Zn1 O7 151.48(11)
O1 Zn1 O7 93.24(11)
O3 Zn1 O7 96.15(10)
C8 O5 Zn1 115.3(2)
C14 O7 Zn1 115.1(3)
C1 O1 Zn1 114.4(2)
C7 O3 Zn1 113.0(2)
C9 N2 C13 121.3(3)
C9 N2 Zn1 117.9(2)
C13 N2 Zn1 120.8(3)
C2 N1 C6 121.2(3)
C2 N1 Zn1 119.2(2)
C6 N1 Zn1 119.1(2)
O4 C7 O3 125.6(4)
O4 C7 C6 118.7(4)
O3 C7 C6 115.7(3)
N1 C6 C5 121.0(3)
N1 C6 C7 114.0(3)
C5 C6 C7 125.0(3)
C6 C5 C4 118.6(4)
C6 C5 H5 120.7
C4 C5 H5 120.7
C3 C4 C5 119.8(4)
C3 C4 H4 120.1
C5 C4 H4 120.1
C2 C3 C4 118.3(4)
C2 C3 H3 120.9
C4 C3 H3 120.9
N1 C2 C3 121.1(3)
N1 C2 C1 113.6(3)
C3 C2 C1 125.4(3)
O2 C1 O1 126.7(4)
O2 C1 C2 117.0(4)
O1 C1 C2 116.3(3)
O6 C8 O5 125.7(4)
O6 C8 C9 118.6(4)
O5 C8 C9 115.7(3)
N2 C9 C10 121.0(4)
N2 C9 C8 113.9(3)
C10 C9 C8 125.1(4)
C9 C10 C11 117.8(4)
C9 C10 H10 121.1
C11 C10 H10 121.1
C12 C11 C10 120.4(4)
C12 C11 H11 119.8
C10 C11 H11 119.8
C11 C12 C13 119.0(4)
C11 C12 H12 120.5
C13 C12 H12 120.5
N2 C13 C12 120.5(4)
N2 C13 C14 114.0(3)
C12 C13 C14 125.4(4)
O8 C14 O7 126.0(4)
O8 C14 C13 118.6(4)
O7 C14 C13 115.4(3)
C28 O10 H10A 109.5
C32 O9 H9 109.5
C31 C32 O9 118.6(4)
C31 C32 C33 120.3(4)
O9 C32 C33 121.1(4)
C32 C31 C30 121.3(4)
C32 C31 H31 119.4
C30 C31 H31 119.4
C29 C30 C31 122.8(3)
C29 C30 C25 118.7(3)
C31 C30 C25 118.5(3)
C26 C25 C34 122.4(4)
C26 C25 C30 119.0(4)
C34 C25 C30 118.7(4)
C33 C34 C25 121.4(4)
C33 C34 H34 119.3
C25 C34 H34 119.3
C34 C33 C32 119.9(4)
C34 C33 H33 120.1
C32 C33 H33 120.1
C26 C27 C28 120.2(4)
C26 C27 H27 119.9
C28 C27 H27 119.9
C29 C28 O10 118.7(4)
C29 C28 C27 120.7(4)
O10 C28 C27 120.6(4)
C28 C29 C30 120.4(4)
C28 C29 H29 119.8
C30 C29 H29 119.8
C27 C26 C25 121.0(4)
C27 C26 H26 119.5
C25 C26 H26 119.5
C38 O12 H12A 109.5
C42 O11 H11A 109.5
C36 C35 C44 123.0(3)
C36 C35 C40 118.7(3)
C44 C35 C40 118.4(3)
C37 C36 C35 121.8(4)
C37 C36 H36 119.1
C35 C36 H36 119.1
C36 C37 C38 120.2(4)
C36 C37 H37 119.9
C38 C37 H37 119.9
O12 C38 C39 123.3(4)
O12 C38 C37 116.4(4)
C39 C38 C37 120.3(4)
C38 C39 C40 120.2(3)
C38 C39 H39 119.9
C40 C39 H39 119.9
C35 C40 C41 119.2(3)
C35 C40 C39 118.9(3)
C41 C40 C39 121.9(3)
C42 C41 C40 120.1(3)
C42 C41 H41 119.9
C40 C41 H41 119.9
C41 C42 O11 117.5(3)
C41 C42 C43 121.0(3)
O11 C42 C43 121.5(3)
C44 C43 C42 119.7(4)
C44 C43 H43 120.1
C42 C43 H43 120.1
C43 C44 C35 121.6(3)
C43 C44 H44 119.2
C35 C44 H44 119.2
C22 N4 C23 120.8(3)
C22 N4 H4N 120(3)
C23 N4 H4N 119(3)
C15 N3 C19 120.1(4)
C15 N3 H3N 124(3)
C19 N3 H3N 116(3)
N3 C19 C18 121.1(4)
N3 C19 H19 119.5
C18 C19 H19 119.5
C19 C18 C17 120.9(4)
C19 C18 H18 119.6
C17 C18 H18 119.6
C18 C17 C16 116.3(3)
C18 C17 C20 122.1(3)
C16 C17 C20 121.6(3)
C15 C16 C17 120.2(4)
C15 C16 H16 119.9
C17 C16 H16 119.9
N3 C15 C16 121.4(4)
N3 C15 H15 119.3
C16 C15 H15 119.3
C21 C20 C24 116.9(3)
C21 C20 C17 121.5(3)
C24 C20 C17 121.6(3)
C23 C24 C20 120.1(4)
C23 C24 H24 120.0
C20 C24 H24 120.0
N4 C23 C24 120.9(4)
N4 C23 H23 119.5
C24 C23 H23 119.5
N4 C22 C21 120.4(4)
N4 C22 H22 119.8
C21 C22 H22 119.8
C22 C21 C20 120.9(4)
C22 C21 H21 119.5
C20 C21 H21 119.5
H13B O13 H13A 108(6)
H14B O14 H14A 103(4)
H15A O15 H15B 96(4)
H18A O18 H18B 103(5)
H17A O17 H17B 130(4)

loop_
_geom_bond_atom_site_label_1
_geom_bond_atom_site_label_2
_geom_bond_distance
Zn1 N1 2.020(3)
Zn1 N2 2.022(3)
Zn1 O5 2.138(3)
Zn1 O1 2.194(3)
Zn1 O3 2.219(2)
Zn1 O7 2.257(3)
O6 C8 1.237(5)
O5 C8 1.269(5)
O8 C14 1.240(5)
O7 C14 1.258(5)
O1 C1 1.259(5)
O3 C7 1.278(4)
O4 C7 1.226(4)
O2 C1 1.242(5)
N2 C9 1.330(5)
N2 C13 1.341(4)
N1 C2 1.328(4)
N1 C6 1.329(4)
C7 C6 1.518(5)
C6 C5 1.373(5)
C5 C4 1.384(6)
C5 H5 0.9300
C4 C3 1.382(6)
C4 H4 0.9300
C3 C2 1.380(5)
C3 H3 0.9300
C2 C1 1.512(5)
C8 C9 1.509(5)
C9 C10 1.387(6)
C10 C11 1.388(7)
C10 H10 0.9300
C11 C12 1.374(7)
C11 H11 0.9300
C12 C13 1.375(6)
C12 H12 0.9300
C13 C14 1.510(6)
O10 C28 1.371(5)
O10 H10A 0.8200
O9 C32 1.370(5)
O9 H9 0.8200
C32 C31 1.365(6)
C32 C33 1.408(6)
C31 C30 1.417(5)
C31 H31 0.9300
C30 C29 1.416(5)
C30 C25 1.420(5)
C25 C26 1.416(6)
C25 C34 1.418(5)
C34 C33 1.363(6)
C34 H34 0.9300
C33 H33 0.9300
C27 C26 1.353(6)
C27 C28 1.408(6)
C27 H27 0.9300
C28 C29 1.368(6)
C29 H29 0.9300
C26 H26 0.9300
O12 C38 1.363(5)
O12 H12A 0.8200
O11 C42 1.376(5)
O11 H11A 0.8200
C35 C36 1.410(5)
C35 C44 1.410(5)
C35 C40 1.416(5)
C36 C37 1.350(6)
C36 H36 0.9300
C37 C38 1.408(6)
C37 H37 0.9300
C38 C39 1.375(5)
C39 C40 1.422(5)
C39 H39 0.9300
C40 C41 1.419(5)
C41 C42 1.368(5)
C41 H41 0.9300
C42 C43 1.398(5)
C43 C44 1.365(5)
C43 H43 0.9300
C44 H44 0.9300
N4 C22 1.327(5)
N4 C23 1.328(6)
N4 H4N 1.052(15)
N3 C15 1.314(5)
N3 C19 1.315(5)
N3 H3N 1.04(6)
C19 C18 1.361(6)
C19 H19 0.9300
C18 C17 1.374(5)
C18 H18 0.9300
C17 C16 1.381(5)
C17 C20 1.490(5)
C16 C15 1.364(6)
C16 H16 0.9300
C15 H15 0.9300
C20 C21 1.376(5)
C20 C24 1.393(5)
C24 C23 1.365(6)
C24 H24 0.9300
C23 H23 0.9300
C22 C21 1.367(5)
C22 H22 0.9300
C21 H21 0.9300
O13 H13B 1.044(11)
O13 H13A 1.045(11)
O14 H14B 0.93(2)
O14 H14A 0.92(2)
O15 H15A 0.93(2)
O15 H15B 0.95(2)
O18 H18A 0.892(15)
O18 H18B 0.878(15)
O17 H17A 0.86(2)
O17 H17B 0.87(2)

loop_
_geom_torsion_atom_site_label_1
_geom_torsion_atom_site_label_2
_geom_torsion_atom_site_label_3
_geom_torsion_atom_site_label_4
_geom_torsion
N1 Zn1 O5 C8 -176.5(2)
N2 Zn1 O5 C8 0.6(3)
O1 Zn1 O5 C8 -99.2(3)
O3 Zn1 O5 C8 109.7(3)
O7 Zn1 O5 C8 8.4(4)
N1 Zn1 O7 C14 172.5(3)
N2 Zn1 O7 C14 -4.0(3)
O5 Zn1 O7 C14 -11.9(4)
O1 Zn1 O7 C14 96.3(3)
O3 Zn1 O7 C14 -111.4(3)
N1 Zn1 O1 C1 -4.1(3)
N2 Zn1 O1 C1 161.6(3)
O5 Zn1 O1 C1 -120.3(3)
O3 Zn1 O1 C1 -21.9(4)
O7 Zn1 O1 C1 86.8(3)
N1 Zn1 O3 C7 13.7(2)
N2 Zn1 O3 C7 -152.2(2)
O5 Zn1 O3 C7 131.5(2)
O1 Zn1 O3 C7 31.5(4)
O7 Zn1 O3 C7 -76.6(2)
N1 Zn1 N2 C9 167.5(4)
O5 Zn1 N2 C9 -2.0(2)
O1 Zn1 N2 C9 91.4(3)
O3 Zn1 N2 C9 -86.8(3)
O7 Zn1 N2 C9 -178.2(3)
N1 Zn1 N2 C13 -10.2(6)
O5 Zn1 N2 C13 -179.8(3)
O1 Zn1 N2 C13 -86.4(3)
O3 Zn1 N2 C13 95.5(3)
O7 Zn1 N2 C13 4.0(2)
N2 Zn1 N1 C2 -73.9(5)
O5 Zn1 N1 C2 94.7(3)
O1 Zn1 N1 C2 5.2(3)
O3 Zn1 N1 C2 176.4(3)
O7 Zn1 N1 C2 -87.7(3)
N2 Zn1 N1 C6 98.1(5)
O5 Zn1 N1 C6 -93.3(3)
O1 Zn1 N1 C6 177.2(3)
O3 Zn1 N1 C6 -11.6(2)
O7 Zn1 N1 C6 84.3(3)
Zn1 O3 C7 O4 167.3(3)
Zn1 O3 C7 C6 -13.5(4)
C2 N1 C6 C5 0.0(5)
Zn1 N1 C6 C5 -171.8(3)
C2 N1 C6 C7 -179.8(3)
Zn1 N1 C6 C7 8.4(4)
O4 C7 C6 N1 -176.3(3)
O3 C7 C6 N1 4.5(5)
O4 C7 C6 C5 3.9(6)
O3 C7 C6 C5 -175.3(3)
N1 C6 C5 C4 -1.2(6)
C7 C6 C5 C4 178.6(4)
C6 C5 C4 C3 1.4(7)
C5 C4 C3 C2 -0.4(7)
C6 N1 C2 C3 1.0(5)
Zn1 N1 C2 C3 172.8(3)
C6 N1 C2 C1 -177.3(3)
Zn1 N1 C2 C1 -5.5(4)
C4 C3 C2 N1 -0.8(6)
C4 C3 C2 C1 177.4(4)
Zn1 O1 C1 O2 -177.2(4)
Zn1 O1 C1 C2 2.6(4)
N1 C2 C1 O2 -178.6(4)
C3 C2 C1 O2 3.1(6)
N1 C2 C1 O1 1.6(5)
C3 C2 C1 O1 -176.6(4)
Zn1 O5 C8 O6 -178.7(3)
Zn1 O5 C8 C9 0.7(4)
C13 N2 C9 C10 0.1(5)
Zn1 N2 C9 C10 -177.7(3)
C13 N2 C9 C8 -179.3(3)
Zn1 N2 C9 C8 3.0(4)
O6 C8 C9 N2 177.1(4)
O5 C8 C9 N2 -2.4(5)
O6 C8 C9 C10 -2.2(6)
O5 C8 C9 C10 178.3(4)
N2 C9 C10 C11 -0.2(6)
C8 C9 C10 C11 179.0(4)
C9 C10 C11 C12 0.0(7)
C10 C11 C12 C13 0.4(7)
C9 N2 C13 C12 0.3(5)
Zn1 N2 C13 C12 178.0(3)
C9 N2 C13 C14 178.6(3)
Zn1 N2 C13 C14 -3.7(4)
C11 C12 C13 N2 -0.6(6)
C11 C12 C13 C14 -178.7(4)
Zn1 O7 C14 O8 -176.6(3)
Zn1 O7 C14 C13 3.3(4)
N2 C13 C14 O8 179.8(3)
C12 C13 C14 O8 -2.0(6)
N2 C13 C14 O7 -0.1(5)
C12 C13 C14 O7 178.0(4)
O9 C32 C31 C30 -179.5(4)
C33 C32 C31 C30 0.5(6)
C32 C31 C30 C29 179.6(4)
C32 C31 C30 C25 0.4(6)
C29 C30 C25 C26 -1.1(5)
C31 C30 C25 C26 178.1(4)
C29 C30 C25 C34 179.7(4)
C31 C30 C25 C34 -1.1(5)
C26 C25 C34 C33 -178.4(4)
C30 C25 C34 C33 0.8(6)
C25 C34 C33 C32 0.1(6)
C31 C32 C33 C34 -0.8(6)
O9 C32 C33 C34 179.2(4)
C26 C27 C28 C29 -1.2(6)
C26 C27 C28 O10 177.5(4)
O10 C28 C29 C30 -178.4(4)
C27 C28 C29 C30 0.4(6)
C31 C30 C29 C28 -178.5(4)
C25 C30 C29 C28 0.7(6)
C28 C27 C26 C25 0.8(6)
C34 C25 C26 C27 179.5(4)
C30 C25 C26 C27 0.3(6)
C44 C35 C36 C37 -179.0(4)
C40 C35 C36 C37 1.0(6)
C35 C36 C37 C38 -0.3(7)
C36 C37 C38 O12 177.1(4)
C36 C37 C38 C39 -0.6(6)
O12 C38 C39 C40 -176.7(4)
C37 C38 C39 C40 0.9(6)
C36 C35 C40 C41 -179.9(3)
C44 C35 C40 C41 0.1(5)
C36 C35 C40 C39 -0.7(5)
C44 C35 C40 C39 179.3(3)
C38 C39 C40 C35 -0.2(5)
C38 C39 C40 C41 178.9(3)
C35 C40 C41 C42 0.7(5)
C39 C40 C41 C42 -178.4(3)
C40 C41 C42 O11 178.8(3)
C40 C41 C42 C43 -1.1(5)
C41 C42 C43 C44 0.6(6)
O11 C42 C43 C44 -179.3(4)
C42 C43 C44 C35 0.2(6)
C36 C35 C44 C43 179.4(4)
C40 C35 C44 C43 -0.5(5)
C15 N3 C19 C18 -1.8(8)
N3 C19 C18 C17 1.2(8)
C19 C18 C17 C16 0.0(7)
C19 C18 C17 C20 178.2(4)
C18 C17 C16 C15 -0.6(7)
C20 C17 C16 C15 -178.8(5)
C19 N3 C15 C16 1.2(8)
C17 C16 C15 N3 0.0(8)
C18 C17 C20 C21 167.7(4)
C16 C17 C20 C21 -14.2(6)
C18 C17 C20 C24 -11.3(6)
C16 C17 C20 C24 166.8(4)
C21 C20 C24 C23 0.0(6)
C17 C20 C24 C23 179.0(4)
C22 N4 C23 C24 -0.3(7)
C20 C24 C23 N4 0.1(7)
C23 N4 C22 C21 0.3(7)
N4 C22 C21 C20 -0.2(7)
C24 C20 C21 C22 0.0(6)
C17 C20 C21 C22 -179.0(4)
